data_2005436
loop_
_publ_author_name
Rajnikant
'Gupta, V. K.'
'Singh, A.'
'Lal, M.'
'Varghese, B.'

_publ_section_title
;
 Coumurrayin
;
_journal_issue 9
_journal_name_full 'Acta Crystallographica Section C'
_journal_page_first 2272
_journal_page_last 2274
_journal_paper_doi 10.1107/S0108270196004209
_journal_volume 52
_journal_year 1996
_chemical_formula_sum 'C16 H18 O4'
_chemical_formula_weight 274.3
_space_group_IT_number 2
_symmetry_cell_setting triclinic
_symmetry_space_group_name_Hall '-P 1'
_symmetry_space_group_name_H-M 'P -1'
_atom_type_scat_source IntTabC
_cell_angle_alpha 102.95(1)
_cell_angle_beta 95.58(1)
_cell_angle_gamma 98.54(1)
_cell_formula_units_Z 2
_cell_length_a 7.085(1)
_cell_length_b 9.836(1)
_cell_length_c 10.704(1)
_cell_measurement_reflns_used 25
_cell_measurement_temperature 293
_cell_measurement_theta_max 13.2
_cell_measurement_theta_min 4.8
_cell_volume 712.29(15)
_computing_cell_refinement 'CAD-4 Software'
_computing_data_collection 'CAD-4 Software (Enraf--Nonius, 1989)'
_computing_data_reduction 'Locally written program'
_computing_molecular_graphics 'ORTEPII (Johnson, 1976)'
_computing_publication_material 'PARST (Nardelli, 1983)'
_computing_structure_refinement 'SHELXL93 (Sheldrick, 1993)'
_computing_structure_solution 'SHELXS86 (Sheldrick 1985)'
_diffrn_measurement_device 'Enraf-Nonius CAD-4'
_diffrn_measurement_method '\w/2\q scans'
_diffrn_radiation_type MoK\a
_diffrn_radiation_wavelength 0.71073
_diffrn_reflns_av_R_equivalents 0.008
_diffrn_reflns_limit_h_max 8
_diffrn_reflns_limit_h_min 0
_diffrn_reflns_limit_k_max 11
_diffrn_reflns_limit_k_min -11
_diffrn_reflns_limit_l_max 12
_diffrn_reflns_limit_l_min -12
_diffrn_reflns_number 2504
_diffrn_reflns_theta_max 25
_diffrn_standards_decay_% 2
_diffrn_standards_interval_count 100
_diffrn_standards_number 2
_exptl_absorpt_coefficient_mu 0.091
_exptl_absorpt_correction_type none
_exptl_crystal_colour 'white transparent'
_exptl_crystal_density_diffrn 1.279
_exptl_crystal_density_meas 1.288
_exptl_crystal_density_method 'flotation in n-hexane + CCl~4~'
_exptl_crystal_description needle
_exptl_crystal_size_max 0.30
_exptl_crystal_size_mid 0.15
_exptl_crystal_size_min 0.10
_refine_diff_density_max 0.28
_refine_diff_density_min -0.30
_refine_ls_extinction_method none
_refine_ls_goodness_of_fit_obs 0.90
_refine_ls_hydrogen_treatment refall
_refine_ls_number_parameters 247
_refine_ls_number_reflns 1900
_refine_ls_R_factor_obs 0.050
_refine_ls_shift/esd_max '0.718 for U13(C5')'
_refine_ls_structure_factor_coef Fsqd
_refine_ls_weighting_scheme
;                    1/[\s^2^(F~o~)^2^+(0.0776P)^2^+0.045P] where P =
(F~o~^2^+2F~c~^2^)/3
;
_refine_ls_wR_factor_obs 0.144
_reflns_number_observed 1900
_reflns_number_total 2306
_reflns_observed_criterion F>4\s(F)
_cod_data_source_file vj1039.cif
_cod_data_source_block vj1039a
_cod_original_cell_volume 712.3
_cod_database_code 2005436

loop_
_symmetry_equiv_pos_as_xyz
x,y,z
-x,-y,-z

loop_
_atom_site_label
_atom_site_fract_x
_atom_site_fract_y
_atom_site_fract_z
_atom_site_U_iso_or_equiv
O1 .2086(2) .2979(1) -.1081(2) .0521(6)
C2 .2650(3) .2393(2) -.0079(3) .0571(9)
O2 .2560(3) .1127(2) -.0346(2) .0832(9)
C3 .3280(3) .3353(3) .1165(3) .0573(9)
C4 .3252(3) .4741(3) .1358(2) .0508(8)
C5 .2542(3) .6765(2) .0416(2) .0459(7)
C6 .1992(3) .7246(2) -.0645(2) .0473(7)
C7 .1452(3) .6283(2) -.1847(2) .0459(8)
C8 .1439(3) .4836(2) -.2011(2) .0451(8)
C9 .2062(3) .4411(2) -.0913(2) .0435(8)
C10 .2625(3) .5324(2) .0305(2) .0438(7)
O3 .3045(3) .7607(2) .1637(2) .0605(7)
C11 .2871(6) .9063(3) .1815(3) .0758(13)
O4 .0895(3) .6683(2) -.2943(2) .0598(6)
C12 .0841(6) .8137(3) -.2853(3) .0713(12)
C1' .0842(4) .3799(3) -.3316(3) .0547(9)
C2' .2492(4) .3644(2) -.4069(2) .0569(9)
C3' .3308(4) .2517(2) -.4401(2) .0561(9)
C4' .5065(7) .2523(4) -.5079(4) .0995(17)
C5' .2656(5) .1136(3) -.4115(3) .0734(12)
H3 .367(4) .289(3) .180(3) .067(7)
H4 .363(4) .535(3) .217(3) .061(7)
H6 .204(4) .820(3) -.055(2) .065(7)
H111 .142(5) .915(3) .150(3) .086(9)
H112 .309(5) .942(3) .274(3) .093(10)
H113 .381(4) .955(3) .140(3) .082(10)
H121 -.009(4) .846(3) -.226(3) .071(8)
H122 .209(5) .872(3) -.258(3) .087(10)
H123 .038(5) .814(4) -.370(4) .111(12)
H1'1 .021(3) .290(3) -.320(2) .054(6)
H1'2 -.012(4) .413(3) -.374(3) .074(8)
H2' .306(3) .446(3) -.427(2) .065(7)
H4'1 .553(4) .166(3) -.541(3) .08
H4'2 .599(4) .323(3) -.471(3) .08
H4'3 .478(5) .287(3) -.572(3) .08
H5'1 .324(4) .039(3) -.440(3) .08
H5'2 .145(5) .081(3) -.439(3) .08
H5'3 .264(4) .120(3) -.327(3) .08

loop_
_geom_angle_atom_site_label_1
_geom_angle_atom_site_label_2
_geom_angle_atom_site_label_3
_geom_angle
_geom_angle_publ_flag
O1 C2 C3 116.7(2) yes
O1 C2 O2 116.2(2) yes
O2 C2 C3 127.0(2) yes
C7 C8 C9 115.9(2) yes
O1 C9 C8 115.9(2) yes
C8 C9 C10 124.1(2) yes
C5 C10 C9 117.2(2) yes
C4 C10 C5 124.5(2) yes
C2 O1 C9 122.70(10) no
C2 C3 C4 121.7(3) no
C3 C4 C10 120.5(2) no
C10 C5 O3 114.9(2) no
C6 C5 O3 124.1(2) no
C6 C5 C10 121.0(2) no
C5 C6 C7 119.4(2) no
C6 C7 O4 122.7(2) no
C6 C7 C8 122.3(2) no
C8 C7 O4 115.0(2) no
C7 C8 C1' 122.0(2) no
C9 C8 C1' 122.1(2) no
O1 C9 C10 119.9(2) no
C4 C10 C9 118.3(2) no
C5 O3 C11 117.0(2) no
C7 O4 C12 118.4(2) no
C8 C1' C2' 112.1(2) no
C1' C2' C3' 128.0(2) no
C2' C3' C5' 124.5(2) no
C2' C3' C4' 123.0(3) no
C4' C3' C5' 112.4(2) no
C4 C3 H3 126(2) no
C3 C4 H4 121(2) no
C10 C4 H4 118(2) no
C5 C6 H6 119(2) no
C7 C6 H6 122(2) no
O3 C11 H113 111(2) no
O3 C11 H112 104(2) no
O3 C11 H111 110(2) no
H112 C11 H113 112(3) no
H111 C11 H113 113(3) no
H111 C11 H112 107(3) no
O4 C12 H123 102(2) no
O4 C12 H122 113(2) no
O4 C12 H121 110(2) no
H122 C12 H123 111(3) no
H121 C12 H123 110(3) no
H121 C12 H122 111(3) no
C8 C1' H1'2 106(2) no
C8 C1' H1'1 110.0(10) no
H1'1 C1' H1'2 104(2) no
C2' C1' H1'2 112(2) no
C2' C1' H1'1 112.0(10) no
C1' C2' H2' 115(2) no
C3' C2' H2' 117(2) no
C3' C4' H4'3 104(2) no
C3' C4' H4'2 113(2) no
C3' C4' H4'1 121(2) no
H4'2 C4' H4'3 94(3) no
H4'1 C4' H4'3 107(3) no
H4'1 C4' H4'2 113(3) no
C3' C5' H5'3 113(2) no
C3' C5' H5'2 112(2) no
C3' C5' H5'1 120(2) no
H5'2 C5' H5'3 100(3) no
H5'1 C5' H5'3 105(3) no
H5'1 C5' H5'2 104(3) no

loop_
_geom_bond_atom_site_label_1
_geom_bond_atom_site_label_2
_geom_bond_distance
_geom_bond_publ_flag
C2 C3 1.435(4) yes
C4 C10 1.437(3) yes
C5 C6 1.369(3) yes
C5 C10 1.406(3) yes
C5 O3 1.363(3) yes
C7 O4 1.360(3) yes
O3 C11 1.427(4) yes
O4 C12 1.418(4) yes
O1 C2 1.380(4) no
O1 C9 1.382(2) no
C2 O2 1.204(3) no
C3 C4 1.338(4) no
C6 C7 1.396(3) no
C7 C8 1.393(3) no
C8 C9 1.387(3) no
C8 C1' 1.513(3) no
C9 C10 1.390(3) no
C1' C2' 1.490(4) no
C2' C3' 1.320(3) no
C3' C4' 1.501(6) no
C3' C5' 1.476(4) no
C3 H3 .93(3) no
C4 H4 .93(2) no
C6 H6 .92(3) no
C11 H111 1.07(3) no
C11 H112 .96(3) no
C11 H113 .96(3) no
C12 H121 .99(3) no
C12 H122 .96(3) no
C12 H123 .94(4) no
C1' H1'1 .97(3) no
C1' H1'2 .92(3) no
C2' H2' .92(3) no
C4' H4'1 .96(3) no
C4' H4'2 .87(3) no
C4' H4'3 .85(4) no
C5' H5'1 .91(3) no
C5' H5'2 .87(3) no
C5' H5'3 .89(3) no
